data_1569013
loop_
_publ_author_name
'Benner, Florian'
'La Droitte, L&#xe9;o'
'Cador, Olivier'
'Le Guennic, Boris'
'Demir, Selvan'

_publ_section_title
;
 Magnetic hysteresis and large coercivity in bisbenzimidazole
 radical-bridged dilanthanide complexes.
;
_journal_issue 21
_journal_name_full 'Chemical science'
_journal_page_first 5577
_journal_page_last 5592
_journal_paper_doi 10.1039/d3sc01562a
_journal_volume 14
_journal_year 2023
_chemical_formula_moiety 'C54 H68 Gd2 N4, 2(C7 H8)'
_chemical_formula_sum 'C68 H84 Gd2 N4'
_chemical_formula_weight 1271.89
_space_group_crystal_system monoclinic
_space_group_IT_number 12
_space_group_name_Hall '-C 2y'
_space_group_name_H-M_alt 'C 1 2/m 1'
_atom_sites_solution_hydrogens geom
_atom_sites_solution_primary dual
_audit_creation_date 2022-05-14
_audit_creation_method
;
Olex2 1.2
(compiled 2018.05.29 svn.r3508 for OlexSys, GUI svn.r5506)
;
_audit_update_record
;
2022-05-14 deposited with the CCDC.	2023-04-10 downloaded from the CCDC.
;
_cell_angle_alpha 90
_cell_angle_beta 116.3370(10)
_cell_angle_gamma 90
_cell_formula_units_Z 2
_cell_length_a 15.5900(2)
_cell_length_b 13.65900(10)
_cell_length_c 15.5654(2)
_cell_measurement_reflns_used 9030
_cell_measurement_temperature 99.99(10)
_cell_measurement_theta_max 76.5020
_cell_measurement_theta_min 3.1690
_cell_volume 2970.51(6)
_computing_cell_refinement 'CrysAlisPro 1.171.41.123a (Rigaku OD, 2022)'
_computing_data_collection 'CrysAlisPro 1.171.41.123a (Rigaku OD, 2022)'
_computing_data_reduction 'CrysAlisPro 1.171.41.123a (Rigaku OD, 2022)'
_computing_molecular_graphics 'Olex2 (Dolomanov et al., 2009)'
_computing_publication_material 'Olex2 (Dolomanov et al., 2009)'
_computing_structure_refinement 'ShelXL (Sheldrick, 2015)'
_computing_structure_solution 'ShelXT (Sheldrick, 2015)'
_diffrn_ambient_environment N~2~
_diffrn_ambient_temperature 99.99(10)
_diffrn_detector 'Hybrid Pixel Array Detector'
_diffrn_detector_area_resol_mean 10.0000
_diffrn_detector_type HyPix
_diffrn_measured_fraction_theta_full 0.999
_diffrn_measured_fraction_theta_max 0.972
_diffrn_measurement_details
;
List of Runs (angles in degrees, time in seconds):

  # Type    Start    End  Width  t~exp~   \w     \q     \k     \f   Frames
#--------------------------------------------------------------------------
  1  \w     -8.00  50.00   0.50    0.64    --   47.70 -66.00  83.00  116
  2  \w     42.00  76.00   0.50    3.00    --  107.11 -66.00  83.00   68
  3  \w     35.00  75.00   0.50    3.00    --  107.11 -99.00 150.00   80
  4  \w     79.00 104.00   0.50    3.00    --  107.11 -99.00 150.00   50
  5  \w     39.00  65.00   0.50    3.00    --  107.11 -57.00 150.00   52
  6  \w    122.00 168.00   0.50    3.00    --  107.11  37.00 150.00   92
  7  \w    137.00 177.00   0.50    3.00    --  107.11  77.00 -30.00   80
  8  \w    148.00 178.00   0.50    3.00    --  107.11  19.00 -60.00   60
  9  \w    132.00 162.00   0.50    3.00    --  107.11  57.00 -90.00   60
 10  \w    113.00 139.00   0.50    3.00    --  107.11  19.00 -60.00   52
 11  \w     94.00 178.00   0.50    3.00    --  107.11  66.00-142.00  168
 12  \w     51.00  76.00   0.50    0.64    --   47.70  66.00-142.00   50
 13  \w     38.00  64.00   0.50    3.00    --  107.11 -57.00 -60.00   52
 14  \w     35.00  75.00   0.50    3.00    --  107.11 -99.00 -30.00   80
 15  \w     36.00 108.00   0.50    3.00    --  107.11-125.00 -60.00  144
 16  \w     37.00  62.00   0.50    3.00    --  107.11 -57.00-150.00   50
 17  \w    -23.00   3.00   0.50    0.64    --   47.70 -19.00-150.00   52
 18  \w    -65.00  21.00   0.50    0.64    --  -47.70  66.00-142.00  172
 19  \w    -71.00 -46.00   0.50    3.00    --  -86.25  66.00-142.00   50
 20  \w    -82.00 -30.00   0.50    0.64    --  -47.70 125.00   0.00  104
 21  \w   -157.00-127.00   0.50    3.00    --  -86.25 -57.00 120.00   60
 22  \w   -137.00-112.00   0.50    3.00    --  -86.25 -66.00  83.00   50
 23  \w   -113.00 -38.00   0.50    0.64    --  -47.70 -66.00  83.00  150
 24  \w     35.00 104.00   0.50    3.00    --  107.11 -99.00  30.00  138
 25  \w   -154.00-120.00   0.50    3.00    --  -86.25 -99.00 150.00   68
;
_diffrn_measurement_device 'four-circle diffractometer'
_diffrn_measurement_device_type 'XtaLAB Synergy, Dualflex, HyPix'
_diffrn_measurement_method '\w scans'
_diffrn_orient_matrix_type 'CrysAlisPro convention (1999,Acta A55,543-557)'
_diffrn_orient_matrix_UB_11 -0.0667410000
_diffrn_orient_matrix_UB_12 0.0747660000
_diffrn_orient_matrix_UB_13 0.0140618000
_diffrn_orient_matrix_UB_21 0.0267545000
_diffrn_orient_matrix_UB_22 -0.0423319000
_diffrn_orient_matrix_UB_23 0.1004434000
_diffrn_orient_matrix_UB_31 0.0835452000
_diffrn_orient_matrix_UB_32 0.0731218000
_diffrn_orient_matrix_UB_33 0.0436567000
_diffrn_radiation_monochromator mirror
_diffrn_radiation_probe x-ray
_diffrn_radiation_type CuK\a
_diffrn_radiation_wavelength 1.54184
_diffrn_reflns_av_R_equivalents 0.0244
_diffrn_reflns_av_unetI/netI 0.0231
_diffrn_reflns_Laue_measured_fraction_full 0.999
_diffrn_reflns_Laue_measured_fraction_max 0.972
_diffrn_reflns_limit_h_max 19
_diffrn_reflns_limit_h_min -19
_diffrn_reflns_limit_k_max 17
_diffrn_reflns_limit_k_min -14
_diffrn_reflns_limit_l_max 19
_diffrn_reflns_limit_l_min -19
_diffrn_reflns_number 10923
_diffrn_reflns_point_group_measured_fraction_full 0.999
_diffrn_reflns_point_group_measured_fraction_max 0.972
_diffrn_reflns_theta_full 67.684
_diffrn_reflns_theta_max 77.013
_diffrn_reflns_theta_min 3.168
_diffrn_source 'micro-focus sealed X-ray tube'
_diffrn_source_type 'PhotonJet (Cu) X-ray Source'
_exptl_absorpt_coefficient_mu 14.601
_exptl_absorpt_correction_T_max 0.885
_exptl_absorpt_correction_T_min 0.311
_exptl_absorpt_correction_type gaussian
_exptl_absorpt_process_details
;
CrysAlisPro 1.171.41.123a (Rigaku Oxford Diffraction, 2022)
Numerical absorption correction based on gaussian integration over
a multifaceted crystal model
Empirical absorption correction using spherical harmonics,
implemented in SCALE3 ABSPACK scaling algorithm.
;
_exptl_crystal_colour 'clear light green'
_exptl_crystal_colour_lustre clear
_exptl_crystal_colour_modifier light
_exptl_crystal_colour_primary green
_exptl_crystal_density_diffrn 1.422
_exptl_crystal_description block
_exptl_crystal_F_000 1296
_exptl_crystal_size_max 0.122
_exptl_crystal_size_mid 0.1
_exptl_crystal_size_min 0.035
_refine_diff_density_max 0.398
_refine_diff_density_min -0.618
_refine_diff_density_rms 0.070
_refine_ls_extinction_method none
_refine_ls_goodness_of_fit_ref 1.103
_refine_ls_hydrogen_treatment constr
_refine_ls_matrix_type full
_refine_ls_number_parameters 243
_refine_ls_number_reflns 3184
_refine_ls_number_restraints 0
_refine_ls_restrained_S_all 1.103
_refine_ls_R_factor_all 0.0246
_refine_ls_R_factor_gt 0.0240
_refine_ls_shift/su_max 0.000
_refine_ls_shift/su_mean 0.000
_refine_ls_structure_factor_coef Fsqd
_refine_ls_weighting_details 'w=1/[\s^2^(Fo^2^)+(0.0255P)^2^+7.9403P] where P=(Fo^2^+2Fc^2^)/3'
_refine_ls_weighting_scheme calc
_refine_ls_wR_factor_gt 0.0610
_refine_ls_wR_factor_ref 0.0613
_reflns_Friedel_coverage 0.000
_reflns_number_gt 3111
_reflns_number_total 3184
_reflns_threshold_expression 'I > 2\s(I)'
_cod_data_source_file d3sc01562a2.cif
_cod_data_source_block fb316_gdbbim_cell_check
_cod_depositor_comments 'Adding full bibliography for 1569012--1569017.cif.'
_cod_original_cell_volume 2970.50(6)
_cod_database_code 1569013
_shelxl_version_number 2013-3
_chemical_oxdiff_formula 'C68 H84 N2 Gd2'
_shelx_space_group_comment
;
The symmetry employed for this shelxl refinement is uniquely defined
by the following loop, which should always be used as a source of
symmetry information in preference to the above space-group names.
They are only intended as comments.
;
_shelx_estimated_absorpt_t_max 0.629
_shelx_estimated_absorpt_t_min 0.269
_diffrn_oxdiff_digest_frames
;
018bc6ce0904a31ed1608fc06866fcc8c102098d1e2
;
_reflns_odcompleteness_completeness 100.00
_reflns_odcompleteness_iscentric 1
_reflns_odcompleteness_theta 66.97
_olex2_refinement_description
;
1. Fixed Uiso
 At 1.2 times of:
  All C(H) groups
 At 1.5 times of:
  All C(H,H,H) groups
2. Others
 Fixed Sof: C13(0.5) H13A(0.5) H13B(0.5) H13C(0.5) C14(0.5) H14A(0.5)
 H14B(0.5) H14C(0.5) C15(0.5) H15A(0.5) H15B(0.5) H15C(0.5) C16(0.5) H16A(0.5)
 H16B(0.5) H16C(0.5) C17(0.5) H17A(0.5) H17B(0.5) H17C(0.5) C18(0.5) H18A(0.5)
 H18B(0.5) H18C(0.5) C19(0.5) H19A(0.5) H19B(0.5) H19C(0.5) C20(0.5) H20A(0.5)
 H20B(0.5) H20C(0.5) C21(0.5) H21A(0.5) H21B(0.5) H21C(0.5) C22(0.5) H22A(0.5)
 H22B(0.5) H22C(0.5) H23A(0.5) H23B(0.5) H23C(0.5)
3.a Aromatic/amide H refined with riding coordinates:
 C3(H3), C4(H4), C5(H5), C6(H6), C25(H25), C26(H26), C27(H27)
3.b Idealised Me refined as rotating group:
 C13(H13A,H13B,H13C), C14(H14A,H14B,H14C), C15(H15A,H15B,H15C), C16(H16A,H16B,
 H16C), C17(H17A,H17B,H17C), C18(H18A,H18B,H18C), C19(H19A,H19B,H19C), C20(H20A,
 H20B,H20C), C21(H21A,H21B,H21C), C22(H22A,H22B,H22C), C23(H23A,H23B,H23C)
;
_olex2_submission_special_instructions 'No special instructions were received'
_oxdiff_exptl_absorpt_empirical_details
;
Empirical correction (ABSPACK) includes:
- Absorption correction using spherical harmonics
- Frame scaling
- Detector area scaling
;
_oxdiff_exptl_absorpt_empirical_full_max 1.194
_oxdiff_exptl_absorpt_empirical_full_min 0.826

loop_
_space_group_symop_operation_xyz
'x, y, z'
'-x, y, -z'
'x+1/2, y+1/2, z'
'-x+1/2, y+1/2, -z'
'-x, -y, -z'
'x, -y, z'
'-x+1/2, -y+1/2, -z'
'x+1/2, -y+1/2, z'

loop_
_atom_site_label
_atom_site_type_symbol
_atom_site_fract_x
_atom_site_fract_y
_atom_site_fract_z
_atom_site_U_iso_or_equiv
_atom_site_adp_type
_atom_site_occupancy
_atom_site_site_symmetry_order
_atom_site_calc_flag
_atom_site_refinement_flags_posn
_atom_site_refinement_flags_adp
_atom_site_refinement_flags_occupancy
_atom_site_disorder_assembly
_atom_site_disorder_group
Gd1 Gd 0.56908(2) 0.5000 0.22127(2) 0.01515(7) Uani 1 2 d S T P A .
N1 N 0.3768(2) 0.5000 -0.0958(2) 0.0164(5) Uani 1 2 d S T P . .
N2 N 0.4282(2) 0.5000 0.0668(2) 0.0183(6) Uani 1 2 d S T P . .
C1 C 0.4505(2) 0.5000 -0.0076(2) 0.0161(6) Uani 1 2 d S T P . .
C2 C 0.3287(2) 0.5000 0.0221(2) 0.0199(7) Uani 1 2 d S T P . .
C3 C 0.2635(3) 0.5000 0.0615(3) 0.0311(9) Uani 1 2 d S T P . .
H3 H 0.2848 0.5000 0.1289 0.037 Uiso 1 2 calc RS T P . .
C4 C 0.1670(3) 0.5000 -0.0015(3) 0.0354(10) Uani 1 2 d S T P . .
H4 H 0.1211 0.5000 0.0232 0.043 Uiso 1 2 calc RS T P . .
C5 C 0.1356(3) 0.5000 -0.1013(3) 0.0273(8) Uani 1 2 d S T P . .
H5 H 0.0689 0.5000 -0.1426 0.033 Uiso 1 2 calc RS T P . .
C6 C 0.1993(2) 0.5000 -0.1407(3) 0.0216(7) Uani 1 2 d S T P . .
H6 H 0.1775 0.5000 -0.2082 0.026 Uiso 1 2 calc RS T P . .
C7 C 0.2970(2) 0.5000 -0.0779(2) 0.0171(6) Uani 1 2 d S T P . .
C8 C 0.5971(3) 0.6923(2) 0.2155(2) 0.0427(8) Uani 1 1 d . . . . .
C9 C 0.6688(2) 0.6609(2) 0.3033(3) 0.0393(8) Uani 1 1 d . . . . .
C10 C 0.6258(3) 0.6348(2) 0.3615(2) 0.0445(9) Uani 1 1 d . . . . .
C11 C 0.5276(3) 0.6485(3) 0.3091(3) 0.0517(11) Uani 1 1 d . . . . .
C12 C 0.5100(2) 0.6848(3) 0.2201(3) 0.0511(10) Uani 1 1 d . . . . .
C13 C 0.6497(4) 0.7330(4) 0.1552(4) 0.0278(11) Uani 0.5 1 d . . . A 1
H13A H 0.7123 0.7014 0.1771 0.042 Uiso 0.5 1 calc GR . . A 1
H13B H 0.6584 0.8040 0.1645 0.042 Uiso 0.5 1 calc GR . . A 1
H13C H 0.6106 0.7188 0.0871 0.042 Uiso 0.5 1 calc GR . . A 1
C14 C 0.7794(4) 0.6520(4) 0.3662(4) 0.0262(11) Uani 0.5 1 d . . . A 1
H14A H 0.7925 0.6029 0.4164 0.039 Uiso 0.5 1 calc GR . . A 1
H14B H 0.8052 0.7154 0.3958 0.039 Uiso 0.5 1 calc GR . . A 1
H14C H 0.8099 0.6320 0.3257 0.039 Uiso 0.5 1 calc GR . . A 1
C15 C 0.6415(4) 0.6175(4) 0.4668(3) 0.0223(10) Uani 0.5 1 d . . . A 1
H15A H 0.5949 0.5695 0.4670 0.034 Uiso 0.5 1 calc GR . . A 1
H15B H 0.6329 0.6794 0.4939 0.034 Uiso 0.5 1 calc GR . . A 1
H15C H 0.7064 0.5929 0.5054 0.034 Uiso 0.5 1 calc GR . . A 1
C16 C 0.4276(4) 0.6489(4) 0.3122(4) 0.0268(11) Uani 0.5 1 d . . . A 1
H16A H 0.3786 0.6756 0.2520 0.040 Uiso 0.5 1 calc GR . . A 1
H16B H 0.4319 0.6896 0.3658 0.040 Uiso 0.5 1 calc GR . . A 1
H16C H 0.4105 0.5819 0.3208 0.040 Uiso 0.5 1 calc GR . . A 1
C17 C 0.4317(4) 0.7356(4) 0.1232(4) 0.0315(12) Uani 0.5 1 d . . . A 1
H17A H 0.4539 0.7323 0.0734 0.047 Uiso 0.5 1 calc GR . . A 1
H17B H 0.4232 0.8042 0.1361 0.047 Uiso 0.5 1 calc GR . . A 1
H17C H 0.3705 0.7009 0.1012 0.047 Uiso 0.5 1 calc GR . . A 1
C18 C 0.5738(5) 0.7366(4) 0.1166(4) 0.0336(13) Uani 0.5 1 d . . . A 2
H18A H 0.6302 0.7323 0.1045 0.050 Uiso 0.5 1 calc GR . . A 2
H18B H 0.5555 0.8054 0.1154 0.050 Uiso 0.5 1 calc GR . . A 2
H18C H 0.5207 0.7004 0.0668 0.050 Uiso 0.5 1 calc GR . . A 2
C19 C 0.7678(4) 0.6745(5) 0.3006(5) 0.0307(12) Uani 0.5 1 d . . . A 2
H19A H 0.8111 0.6214 0.3365 0.046 Uiso 0.5 1 calc GR . . A 2
H19B H 0.7958 0.7375 0.3297 0.046 Uiso 0.5 1 calc GR . . A 2
H19C H 0.7581 0.6732 0.2340 0.046 Uiso 0.5 1 calc GR . . A 2
C20 C 0.7141(4) 0.6145(4) 0.4650(4) 0.0281(12) Uani 0.5 1 d . . . A 2
H20A H 0.6898 0.5876 0.5083 0.042 Uiso 0.5 1 calc GR . . A 2
H20B H 0.7478 0.6761 0.4914 0.042 Uiso 0.5 1 calc GR . . A 2
H20C H 0.7583 0.5677 0.4582 0.042 Uiso 0.5 1 calc GR . . A 2
C21 C 0.4850(4) 0.6245(4) 0.3832(4) 0.0299(12) Uani 0.5 1 d . . . A 2
H21A H 0.4180 0.6041 0.3479 0.045 Uiso 0.5 1 calc GR . . A 2
H21B H 0.4887 0.6830 0.4211 0.045 Uiso 0.5 1 calc GR . . A 2
H21C H 0.5221 0.5715 0.4261 0.045 Uiso 0.5 1 calc GR . . A 2
C22 C 0.4016(4) 0.7079(4) 0.1684(4) 0.0321(13) Uani 0.5 1 d . . . A 2
H22A H 0.3772 0.6941 0.0998 0.048 Uiso 0.5 1 calc GR . . A 2
H22B H 0.3913 0.7772 0.1775 0.048 Uiso 0.5 1 calc GR . . A 2
H22C H 0.3677 0.6672 0.1953 0.048 Uiso 0.5 1 calc GR . . A 2
C23 C 0.7968(4) 0.5000 0.7243(4) 0.109(4) Uani 1 2 d S T P . .
H23A H 0.8218 0.5356 0.7852 0.164 Uiso 0.5 1 calc GR . . B -1
H23B H 0.7823 0.4324 0.7344 0.164 Uiso 0.5 1 calc GR . . B -1
H23C H 0.7383 0.5320 0.6778 0.164 Uiso 0.5 1 calc GR . . B -1
C24 C 0.8707(3) 0.5000 0.6865(3) 0.0426(12) Uani 1 2 d S T P . .
C25 C 0.9049(2) 0.5866(3) 0.6681(3) 0.0480(9) Uani 1 1 d . . . . .
H25 H 0.8824 0.6472 0.6804 0.058 Uiso 1 1 calc R . . . .
C26 C 0.9715(2) 0.5864(2) 0.6323(3) 0.0413(8) Uani 1 1 d . . . . .
H26 H 0.9942 0.6466 0.6196 0.050 Uiso 1 1 calc R . . . .
C27 C 1.0048(3) 0.5000 0.6151(3) 0.0334(9) Uani 1 2 d S T P . .
H27 H 1.0513 0.5000 0.5912 0.040 Uiso 1 2 calc RS T P . .

loop_
_atom_site_aniso_label
_atom_site_aniso_U_11
_atom_site_aniso_U_22
_atom_site_aniso_U_33
_atom_site_aniso_U_23
_atom_site_aniso_U_13
_atom_site_aniso_U_12
Gd1 0.01446(10) 0.01782(11) 0.01406(10) 0.000 0.00715(7) 0.000
N1 0.0144(13) 0.0178(13) 0.0171(13) 0.000 0.0071(11) 0.000
N2 0.0158(13) 0.0236(15) 0.0176(13) 0.000 0.0091(11) 0.000
C1 0.0175(16) 0.0145(15) 0.0172(15) 0.000 0.0086(13) 0.000
C2 0.0155(16) 0.0261(18) 0.0194(16) 0.000 0.0089(13) 0.000
C3 0.0201(18) 0.056(3) 0.0205(18) 0.000 0.0116(15) 0.000
C4 0.0195(18) 0.061(3) 0.031(2) 0.000 0.0157(17) 0.000
C5 0.0145(16) 0.038(2) 0.0273(19) 0.000 0.0078(15) 0.000
C6 0.0180(16) 0.0258(18) 0.0186(16) 0.000 0.0060(13) 0.000
C7 0.0165(16) 0.0186(16) 0.0177(16) 0.000 0.0088(13) 0.000
C8 0.092(3) 0.0157(13) 0.0372(16) 0.0014(12) 0.0443(18) 0.0026(15)
C9 0.0205(13) 0.0217(14) 0.074(2) -0.0118(15) 0.0189(14) -0.0044(11)
C10 0.085(3) 0.0186(13) 0.0175(13) -0.0010(11) 0.0116(15) -0.0106(15)
C11 0.062(2) 0.0370(18) 0.090(3) -0.0355(19) 0.065(2) -0.0279(17)
C12 0.0318(16) 0.0355(18) 0.056(2) -0.0262(16) -0.0076(15) 0.0143(14)
C13 0.041(3) 0.022(3) 0.028(3) 0.002(2) 0.022(3) -0.006(2)
C14 0.018(2) 0.032(3) 0.032(3) -0.008(2) 0.014(2) -0.008(2)
C15 0.024(3) 0.027(3) 0.018(2) -0.007(2) 0.0101(19) -0.004(2)
C16 0.023(3) 0.030(3) 0.034(3) -0.004(2) 0.018(2) 0.003(2)
C17 0.035(3) 0.023(3) 0.029(3) 0.004(2) 0.007(2) 0.011(2)
C18 0.051(4) 0.023(3) 0.031(3) 0.001(2) 0.022(3) -0.006(3)
C19 0.023(3) 0.035(3) 0.039(3) -0.007(3) 0.019(2) -0.009(2)
C20 0.036(3) 0.024(3) 0.016(2) -0.003(2) 0.005(2) -0.005(2)
C21 0.035(3) 0.026(3) 0.040(3) -0.003(2) 0.027(3) 0.003(2)
C22 0.026(3) 0.027(3) 0.034(3) 0.003(2) 0.005(2) 0.011(2)
C23 0.030(3) 0.269(13) 0.033(3) 0.000 0.018(2) 0.000
C24 0.0184(19) 0.087(4) 0.0184(18) 0.000 0.0050(15) 0.000
C25 0.0240(15) 0.049(2) 0.057(2) -0.0301(17) 0.0048(14) 0.0021(14)
C26 0.0248(14) 0.0274(16) 0.060(2) 0.0046(14) 0.0083(14) -0.0057(12)
C27 0.0225(19) 0.051(3) 0.0249(19) 0.000 0.0090(16) 0.000

loop_
_atom_type_symbol
_atom_type_description
_atom_type_scat_dispersion_real
_atom_type_scat_dispersion_imag
_atom_type_scat_source
C C 0.0181 0.0091 'International Tables Vol C Tables 4.2.6.8 and 6.1.1.4'
H H 0.0000 0.0000 'International Tables Vol C Tables 4.2.6.8 and 6.1.1.4'
Gd Gd -8.8380 11.9157 'International Tables Vol C Tables 4.2.6.8 and 6.1.1.4'
N N 0.0311 0.0180 'International Tables Vol C Tables 4.2.6.8 and 6.1.1.4'

loop_
_exptl_crystal_face_index_h
_exptl_crystal_face_index_k
_exptl_crystal_face_index_l
_exptl_crystal_face_perp_dist
-2 -1 0 0.0546
1 1 3 0.0228
1 0 3 0.0205
-1 0 3 0.0230
-2 -2 3 0.0390
0 -1 3 0.0174
3 -2 -1 0.0479
1 -2 -2 0.0432
-1 -2 -1 0.0527
1 -1 -2 0.0377
0 -1 -2 0.0349
0 0 1 0.0186
0 0 -1 0.0162
-2 2 1 0.0493
2 1 0 0.0431
1 -1 0 0.0475
2 2 1 0.0482

loop_
_geom_angle_atom_site_label_1
_geom_angle_atom_site_label_2
_geom_angle_atom_site_label_3
_geom_angle
_geom_angle_site_symmetry_1
_geom_angle_site_symmetry_3
_geom_angle_publ_flag
N1 Gd1 C8 81.57(7) 5_665 . ?
N1 Gd1 C8 81.57(6) 5_665 6_565 ?
N1 Gd1 C9 92.76(9) 5_665 . ?
N1 Gd1 C9 92.76(9) 5_665 6_565 ?
N1 Gd1 C10 122.85(9) 5_665 . ?
N1 Gd1 C10 122.85(9) 5_665 6_565 ?
N1 Gd1 C11 130.83(8) 5_665 . ?
N1 Gd1 C11 130.83(8) 5_665 6_565 ?
N1 Gd1 C12 103.50(10) 5_665 . ?
N1 Gd1 C12 103.50(10) 5_665 6_565 ?
N2 Gd1 N1 71.99(9) . 5_665 ?
N2 Gd1 C8 93.22(8) . . ?
N2 Gd1 C8 93.22(8) . 6_565 ?
N2 Gd1 C9 123.50(8) . . ?
N2 Gd1 C9 123.50(8) . 6_565 ?
N2 Gd1 C10 129.06(9) . 6_565 ?
N2 Gd1 C10 129.06(9) . . ?
N2 Gd1 C11 100.83(11) . 6_565 ?
N2 Gd1 C11 100.83(11) . . ?
N2 Gd1 C12 80.60(7) . . ?
N2 Gd1 C12 80.60(7) . 6_565 ?
C8 Gd1 C8 159.10(16) . 6_565 ?
C8 Gd1 C10 134.53(10) . 6_565 ?
C8 Gd1 C10 49.76(9) 6_565 6_565 ?
C8 Gd1 C10 49.76(9) . . ?
C8 Gd1 C10 134.53(10) 6_565 . ?
C8 Gd1 C11 147.30(11) . 6_565 ?
C8 Gd1 C11 49.72(10) 6_565 6_565 ?
C8 Gd1 C11 147.30(11) 6_565 . ?
C8 Gd1 C11 49.72(10) . . ?
C8 Gd1 C12 170.19(13) 6_565 . ?
C8 Gd1 C12 30.23(12) . . ?
C8 Gd1 C12 30.23(12) 6_565 6_565 ?
C8 Gd1 C12 170.19(13) . 6_565 ?
C9 Gd1 C8 139.20(11) 6_565 . ?
C9 Gd1 C8 139.20(11) . 6_565 ?
C9 Gd1 C8 30.30(11) . . ?
C9 Gd1 C8 30.30(11) 6_565 6_565 ?
C9 Gd1 C9 110.95(14) . 6_565 ?
C9 Gd1 C10 105.29(11) 6_565 . ?
C9 Gd1 C10 30.11(11) 6_565 6_565 ?
C9 Gd1 C10 30.11(11) . . ?
C9 Gd1 C10 105.29(11) . 6_565 ?
C9 Gd1 C11 49.74(9) . . ?
C9 Gd1 C11 126.89(14) . 6_565 ?
C9 Gd1 C11 49.74(9) 6_565 6_565 ?
C9 Gd1 C11 126.89(14) 6_565 . ?
C9 Gd1 C12 154.59(11) . 6_565 ?
C9 Gd1 C12 49.76(9) 6_565 6_565 ?
C9 Gd1 C12 154.60(11) 6_565 . ?
C9 Gd1 C12 49.76(9) . . ?
C10 Gd1 C10 86.48(13) . 6_565 ?
C11 Gd1 C10 99.84(12) . 6_565 ?
C11 Gd1 C10 30.04(12) 6_565 6_565 ?
C11 Gd1 C10 30.04(12) . . ?
C11 Gd1 C10 99.84(12) 6_565 . ?
C11 Gd1 C11 98.32(16) 6_565 . ?
C11 Gd1 C12 29.80(13) 6_565 6_565 ?
C11 Gd1 C12 29.80(13) . . ?
C11 Gd1 C12 123.71(13) . 6_565 ?
C11 Gd1 C12 123.71(13) 6_565 . ?
C12 Gd1 C10 49.43(10) 6_565 6_565 ?
C12 Gd1 C10 129.63(12) . 6_565 ?
C12 Gd1 C10 129.63(12) 6_565 . ?
C12 Gd1 C10 49.43(10) . . ?
C12 Gd1 C12 140.20(18) 6_565 . ?
C1 N1 Gd1 112.0(2) . 5_665 ?
C1 N1 C7 103.3(3) . . ?
C7 N1 Gd1 144.7(2) . 5_665 ?
C1 N2 Gd1 112.6(2) . . ?
C1 N2 C2 103.1(3) . . ?
C2 N2 Gd1 144.3(2) . . ?
N1 C1 N2 116.6(3) . . ?
N1 C1 C1 122.0(4) . 5_665 ?
N2 C1 C1 121.4(4) . 5_665 ?
N2 C2 C3 130.3(3) . . ?
N2 C2 C7 108.6(3) . . ?
C3 C2 C7 121.1(3) . . ?
C4 C3 C2 117.6(4) . . ?
C3 C4 C5 121.2(4) . . ?
C6 C5 C4 121.6(3) . . ?
C5 C6 C7 117.7(3) . . ?
N1 C7 C2 108.4(3) . . ?
N1 C7 C6 130.8(3) . . ?
C6 C7 C2 120.8(3) . . ?
C9 C8 Gd1 74.73(17) . . ?
C9 C8 C12 107.5(3) . . ?
C9 C8 C13 106.7(4) . . ?
C9 C8 C18 146.3(4) . . ?
C12 C8 Gd1 75.46(19) . . ?
C12 C8 C13 145.2(4) . . ?
C12 C8 C18 106.0(4) . . ?
C13 C8 Gd1 119.9(3) . . ?
C18 C8 Gd1 116.8(3) . . ?
C8 C9 Gd1 74.97(18) . . ?
C8 C9 C14 144.9(4) . . ?
C8 C9 C19 107.8(4) . . ?
C10 C9 Gd1 75.74(17) . . ?
C10 C9 C8 108.0(3) . . ?
C10 C9 C14 106.8(4) . . ?
C10 C9 C19 144.0(4) . . ?
C14 C9 Gd1 118.8(3) . . ?
C19 C9 Gd1 117.1(3) . . ?
C9 C10 Gd1 74.15(18) . . ?
C9 C10 C11 107.9(3) . . ?
C9 C10 C15 145.5(4) . . ?
C9 C10 C20 104.5(4) . . ?
C11 C10 Gd1 74.70(18) . . ?
C11 C10 C15 104.7(4) . . ?
C11 C10 C20 146.9(4) . . ?
C15 C10 Gd1 126.2(2) . . ?
C20 C10 Gd1 121.4(3) . . ?
C10 C11 Gd1 75.26(19) . . ?
C10 C11 C16 145.7(4) . . ?
C10 C11 C21 104.5(4) . . ?
C12 C11 Gd1 75.28(18) . . ?
C12 C11 C10 108.3(3) . . ?
C12 C11 C16 105.6(4) . . ?
C12 C11 C21 146.7(4) . . ?
C16 C11 Gd1 118.9(3) . . ?
C21 C11 Gd1 119.0(3) . . ?
C8 C12 Gd1 74.31(17) . . ?
C8 C12 C17 105.6(4) . . ?
C8 C12 C22 145.2(5) . . ?
C11 C12 Gd1 74.9(2) . . ?
C11 C12 C8 108.2(3) . . ?
C11 C12 C17 145.4(4) . . ?
C11 C12 C22 106.3(4) . . ?
C17 C12 Gd1 121.6(3) . . ?
C22 C12 Gd1 119.2(3) . . ?
C25 C24 C23 120.9(2) . . ?
C25 C24 C23 120.9(2) 6_565 . ?
C25 C24 C25 118.2(4) 6_565 . ?
C24 C25 C26 120.8(3) . . ?
C27 C26 C25 120.1(3) . . ?
C26 C27 C26 120.0(4) 6_565 . ?

loop_
_geom_bond_atom_site_label_1
_geom_bond_atom_site_label_2
_geom_bond_distance
_geom_bond_site_symmetry_2
_geom_bond_publ_flag
Gd1 N1 2.446(3) 5_665 ?
Gd1 N2 2.433(3) . ?
Gd1 C8 2.670(3) . ?
Gd1 C8 2.670(3) 6_565 ?
Gd1 C9 2.667(3) . ?
Gd1 C9 2.667(3) 6_565 ?
Gd1 C10 2.687(3) 6_565 ?
Gd1 C10 2.687(3) . ?
Gd1 C11 2.680(3) 6_565 ?
Gd1 C11 2.680(3) . ?
Gd1 C12 2.685(3) 6_565 ?
Gd1 C12 2.685(3) . ?
N1 Gd1 2.446(3) 5_665 ?
N1 C1 1.344(4) . ?
N1 C7 1.390(4) . ?
N2 C1 1.348(4) . ?
N2 C2 1.390(4) . ?
C1 C1 1.453(6) 5_665 ?
C2 C3 1.400(5) . ?
C2 C7 1.409(5) . ?
C3 C4 1.384(6) . ?
C4 C5 1.406(6) . ?
C5 C6 1.379(5) . ?
C6 C7 1.399(5) . ?
C8 C9 1.395(5) . ?
C8 C12 1.397(6) . ?
C8 C13 1.594(6) . ?
C8 C18 1.540(6) . ?
C9 C10 1.391(5) . ?
C9 C14 1.565(6) . ?
C9 C19 1.574(6) . ?
C10 C11 1.391(6) . ?
C10 C15 1.564(5) . ?
C10 C20 1.612(6) . ?
C11 C12 1.380(6) . ?
C11 C16 1.581(6) . ?
C11 C21 1.600(6) . ?
C12 C17 1.616(6) . ?
C12 C22 1.547(6) . ?
C23 C24 1.507(7) . ?
C24 C25 1.379(5) 6_565 ?
C24 C25 1.379(5) . ?
C25 C26 1.379(5) . ?
C26 C27 1.363(4) . ?
C27 C26 1.363(4) 6_565 ?

loop_
_exptl_oxdiff_crystal_face_indexfrac_h
_exptl_oxdiff_crystal_face_indexfrac_k
_exptl_oxdiff_crystal_face_indexfrac_l
_exptl_oxdiff_crystal_face_x
_exptl_oxdiff_crystal_face_y
_exptl_oxdiff_crystal_face_z
-1.9983 -0.9992 -0.0007 0.0587 -0.0112 -0.2400
0.9986 0.9978 2.9987 0.0501 0.2857 0.2873
0.9990 -0.0017 2.9982 -0.0246 0.3280 0.2142
-0.9997 -0.0014 2.9980 0.1088 0.2744 0.0473
-1.9983 -2.0003 2.9970 0.0260 0.3322 -0.1824
-0.0000 -1.0011 2.9977 -0.0327 0.3435 0.0577
2.9987 -1.9991 -0.9999 -0.3637 0.0644 0.0607
1.0002 -1.9982 -1.9995 -0.2443 -0.0895 -0.1498
-0.9985 -1.9984 -1.0003 -0.0968 -0.0426 -0.2732
0.9999 -0.9987 -1.9991 -0.1695 -0.1318 -0.0768
0.0006 -0.9985 -1.9992 -0.1028 -0.1585 -0.1602
-0.0001 -0.0005 0.9994 0.0140 0.1004 0.0436
0.0001 0.0005 -0.9994 -0.0140 -0.1004 -0.0436
-1.9994 1.9989 1.0000 0.2970 -0.0377 0.0228
1.9983 0.9992 0.0007 -0.0587 0.0112 0.2400
0.9997 -0.9997 -0.0003 -0.1415 0.0690 0.0104
1.9978 1.9982 1.0004 0.0301 0.0694 0.3567
